data_7001375
loop_
_publ_author_name
'Ariyananda, Piyal W. G.'
'Kieber-Emmons, Matthew T.'
'Yap, Glenn P. A.'
'Riordan, Charles G.'

_publ_section_title
;
 Synthetic analogs for evaluating the influence of N--H&#x22EF;S
 hydrogen bonds on the formation of thioester in acetyl coenzyme a
 synthase
;
_journal_issue 22
_journal_name_full 'Dalton Transactions'
_journal_page_first 4359
_journal_page_last 4369
_journal_paper_doi 10.1039/b901192g
_journal_year 2009
_chemical_formula_sum 'C33 H32 Ni P2 S'
_chemical_formula_weight 581.30
_chemical_name_common 'manuscript number B901192G'
_chemical_name_systematic
;
manuscript number B901192G
;
_space_group_IT_number 14
_symmetry_cell_setting monoclinic
_symmetry_space_group_name_Hall '-P 2yn'
_symmetry_space_group_name_H-M 'P 1 21/n 1'
_atom_sites_solution_hydrogens geom
_atom_sites_solution_primary direct
_atom_sites_solution_secondary difmap
_audit_creation_method SHELXL-97
_cell_angle_alpha 90.00
_cell_angle_beta 102.619(10)
_cell_angle_gamma 90.00
_cell_formula_units_Z 4
_cell_length_a 9.055(6)
_cell_length_b 26.163(18)
_cell_length_c 12.560(9)
_cell_measurement_reflns_used 967
_cell_measurement_temperature 170(2)
_cell_measurement_theta_max 26.95
_cell_measurement_theta_min 2.78
_cell_volume 2904(3)
_computing_cell_refinement 'SAINT (Bruker, 2002)'
_computing_data_collection 'SMART (Bruker, 2002)'
_computing_data_reduction SAINT
_computing_molecular_graphics 'SHELXTL (Sheldrick, 2001)'
_computing_publication_material 'SHELXTL (Sheldrick, 2001)'
_computing_structure_refinement 'SHELXL-97 (Sheldrick, 1997)'
_computing_structure_solution 'SHELXS-97 (Sheldrick, 1990)'
_diffrn_ambient_temperature 170(2)
_diffrn_detector_area_resol_mean 836.6
_diffrn_measured_fraction_theta_full 1.000
_diffrn_measured_fraction_theta_max 0.996
_diffrn_measurement_device_type 'Bruker AXS APEX diffractometer'
_diffrn_measurement_method \w
_diffrn_radiation_monochromator graphite
_diffrn_radiation_source 'fine-focus sealed tube'
_diffrn_radiation_type MoK\a
_diffrn_radiation_wavelength 0.71073
_diffrn_reflns_av_R_equivalents 0.0384
_diffrn_reflns_av_sigmaI/netI 0.0267
_diffrn_reflns_limit_h_max 12
_diffrn_reflns_limit_h_min -12
_diffrn_reflns_limit_k_max 34
_diffrn_reflns_limit_k_min -34
_diffrn_reflns_limit_l_max 16
_diffrn_reflns_limit_l_min -16
_diffrn_reflns_number 39309
_diffrn_reflns_theta_full 25.00
_diffrn_reflns_theta_max 28.28
_diffrn_reflns_theta_min 1.83
_diffrn_standards_decay_% 1
_diffrn_standards_interval_count 0
_diffrn_standards_interval_time 0
_diffrn_standards_number 0
_exptl_absorpt_coefficient_mu 0.871
_exptl_absorpt_correction_T_max 0.9312
_exptl_absorpt_correction_T_min 0.7193
_exptl_absorpt_correction_type multi-scan
_exptl_absorpt_process_details 'SADABS (Sheldrick, 2003)'
_exptl_crystal_colour yellow
_exptl_crystal_density_diffrn 1.330
_exptl_crystal_density_method 'not measured'
_exptl_crystal_description needle
_exptl_crystal_F_000 1216
_exptl_crystal_size_max 0.41
_exptl_crystal_size_mid 0.14
_exptl_crystal_size_min 0.08
_refine_diff_density_max 0.787
_refine_diff_density_min -0.381
_refine_diff_density_rms 0.064
_refine_ls_extinction_method none
_refine_ls_goodness_of_fit_ref 1.028
_refine_ls_hydrogen_treatment constr
_refine_ls_matrix_type full
_refine_ls_number_parameters 335
_refine_ls_number_reflns 7184
_refine_ls_number_restraints 0
_refine_ls_restrained_S_all 1.028
_refine_ls_R_factor_all 0.0439
_refine_ls_R_factor_gt 0.0367
_refine_ls_shift/su_max 0.001
_refine_ls_shift/su_mean 0.000
_refine_ls_structure_factor_coef Fsqd
_refine_ls_weighting_details 'calc w=1/[\s^2^(Fo^2^)+(0.0573P)^2^+1.1183P] where P=(Fo^2^+2Fc^2^)/3'
_refine_ls_weighting_scheme calc
_refine_ls_wR_factor_gt 0.0977
_refine_ls_wR_factor_ref 0.1039
_reflns_number_gt 6147
_reflns_number_total 7184
_reflns_threshold_expression >2sigma(I)
_cod_data_source_file b901192g.txt
_cod_data_source_block char217
_cod_depositor_comments
;
The following automatic conversions were performed:
'_symmetry_cell_setting' value 'Monoclinic' changed to 'monoclinic'
according to '/home/saulius/struct/CIF-dictionaries/cif_core.dic'
dictionary named 'cif_core.dic' version 2.4.1 from 2010-06-29.

Automatic conversion script
Id: cif_fix_enum 1527 2010-12-29 10:47:43Z saulius 
;
_cod_original_sg_symbol_H-M P2(1)/n
_cod_database_code 7001375

loop_
_symmetry_equiv_pos_as_xyz
'x, y, z'
'-x+1/2, y+1/2, -z+1/2'
'-x, -y, -z'
'x-1/2, -y-1/2, z-1/2'

loop_
_atom_site_label
_atom_site_type_symbol
_atom_site_fract_x
_atom_site_fract_y
_atom_site_fract_z
_atom_site_U_iso_or_equiv
_atom_site_adp_type
_atom_site_occupancy
_atom_site_symmetry_multiplicity
_atom_site_calc_flag
_atom_site_refinement_flags
_atom_site_disorder_assembly
_atom_site_disorder_group
Ni Ni 0.00842(2) 0.150374(8) 0.252050(17) 0.02756(8) Uani 1 1 d . . .
P1 P 0.19524(5) 0.140200(18) 0.38737(4) 0.02864(11) Uani 1 1 d . . .
P2 P 0.00280(5) 0.232064(16) 0.30301(4) 0.02692(11) Uani 1 1 d . . .
S1 S -0.15984(6) 0.160505(19) 0.09801(4) 0.03787(12) Uani 1 1 d . . .
C1 C 0.0265(2) 0.07595(7) 0.22801(19) 0.0412(5) Uani 1 1 d . . .
H1A H 0.0878 0.0703 0.1737 0.062 Uiso 1 1 calc R . .
H1B H -0.0744 0.0613 0.2016 0.062 Uiso 1 1 calc R . .
H1C H 0.0752 0.0595 0.2968 0.062 Uiso 1 1 calc R . .
C2 C -0.3623(3) 0.08630(10) 0.00172(19) 0.0510(6) Uani 1 1 d . . .
H2A H -0.4343 0.1035 0.0336 0.061 Uiso 1 1 calc R . .
C3 C -0.4052(3) 0.04372(11) -0.0639(2) 0.0665(8) Uani 1 1 d . . .
H3A H -0.5071 0.0322 -0.0771 0.080 Uiso 1 1 calc R . .
C4 C -0.3018(4) 0.01792(11) -0.1101(2) 0.0719(9) Uani 1 1 d . . .
H4A H -0.3325 -0.0112 -0.1548 0.086 Uiso 1 1 calc R . .
C5 C -0.1553(4) 0.03436(9) -0.0915(2) 0.0599(7) Uani 1 1 d . . .
H5A H -0.0839 0.0165 -0.1229 0.072 Uiso 1 1 calc R . .
C6 C -0.1104(3) 0.07676(8) -0.02732(17) 0.0443(5) Uani 1 1 d . . .
H6A H -0.0082 0.0879 -0.0153 0.053 Uiso 1 1 calc R . .
C7 C -0.2131(2) 0.10385(7) 0.02070(16) 0.0368(4) Uani 1 1 d . . .
C8 C 0.2651(2) 0.20302(7) 0.44102(16) 0.0361(4) Uani 1 1 d . . .
H8A H 0.3268 0.1997 0.5162 0.043 Uiso 1 1 calc R . .
H8B H 0.3285 0.2185 0.3946 0.043 Uiso 1 1 calc R . .
C9 C 0.1261(2) 0.23625(7) 0.44043(15) 0.0339(4) Uani 1 1 d . . .
H9A H 0.1570 0.2721 0.4577 0.041 Uiso 1 1 calc R . .
H9B H 0.0717 0.2238 0.4958 0.041 Uiso 1 1 calc R . .
C10 C 0.0215(2) 0.08265(8) 0.50392(19) 0.0429(5) Uani 1 1 d . . .
H10A H -0.0547 0.0826 0.4386 0.052 Uiso 1 1 calc R . .
C11 C -0.0032(3) 0.05792(9) 0.5966(2) 0.0573(6) Uani 1 1 d . . .
H11A H -0.0964 0.0407 0.5938 0.069 Uiso 1 1 calc R . .
C12 C 0.1052(4) 0.05803(10) 0.6920(2) 0.0613(7) Uani 1 1 d . . .
H12A H 0.0868 0.0411 0.7548 0.074 Uiso 1 1 calc R . .
C13 C 0.2407(3) 0.08273(10) 0.69625(19) 0.0580(6) Uani 1 1 d . . .
H13A H 0.3156 0.0830 0.7623 0.070 Uiso 1 1 calc R . .
C14 C 0.2687(3) 0.10724(9) 0.60476(17) 0.0455(5) Uani 1 1 d . . .
H14A H 0.3628 0.1239 0.6082 0.055 Uiso 1 1 calc R . .
C15 C 0.1588(2) 0.10753(7) 0.50751(15) 0.0325(4) Uani 1 1 d . . .
C16 C 0.3964(2) 0.05744(8) 0.39255(17) 0.0385(4) Uani 1 1 d . . .
H16A H 0.3326 0.0395 0.4305 0.046 Uiso 1 1 calc R . .
C17 C 0.5223(2) 0.03292(9) 0.36903(18) 0.0468(5) Uani 1 1 d . . .
H17A H 0.5428 -0.0017 0.3899 0.056 Uiso 1 1 calc R . .
C18 C 0.6164(3) 0.05881(11) 0.3158(2) 0.0543(6) Uani 1 1 d . . .
H18A H 0.7032 0.0423 0.3010 0.065 Uiso 1 1 calc R . .
C19 C 0.5851(3) 0.10875(11) 0.2838(2) 0.0587(6) Uani 1 1 d . . .
H19A H 0.6503 0.1265 0.2466 0.070 Uiso 1 1 calc R . .
C20 C 0.4581(3) 0.13352(9) 0.30565(19) 0.0488(5) Uani 1 1 d . . .
H20A H 0.4366 0.1678 0.2826 0.059 Uiso 1 1 calc R . .
C21 C 0.3630(2) 0.10788(7) 0.36123(15) 0.0326(4) Uani 1 1 d . . .
C22 C 0.1218(2) 0.32781(8) 0.25764(18) 0.0400(4) Uani 1 1 d . . .
H22A H 0.1050 0.3386 0.3262 0.048 Uiso 1 1 calc R . .
C23 C 0.1799(3) 0.36195(9) 0.1928(2) 0.0488(5) Uani 1 1 d . . .
H23A H 0.2037 0.3959 0.2174 0.059 Uiso 1 1 calc R . .
C24 C 0.2032(3) 0.34659(9) 0.0923(2) 0.0484(5) Uani 1 1 d . . .
H24A H 0.2407 0.3703 0.0473 0.058 Uiso 1 1 calc R . .
C25 C 0.1721(2) 0.29674(9) 0.05705(18) 0.0427(5) Uani 1 1 d . . .
H25A H 0.1892 0.2862 -0.0116 0.051 Uiso 1 1 calc R . .
C26 C 0.1156(2) 0.26208(8) 0.12241(16) 0.0345(4) Uani 1 1 d . . .
H26A H 0.0961 0.2278 0.0986 0.041 Uiso 1 1 calc R . .
C27 C 0.08755(19) 0.27739(7) 0.22253(15) 0.0301(4) Uani 1 1 d . . .
C28 C -0.1653(2) 0.30046(8) 0.40450(18) 0.0407(4) Uani 1 1 d . . .
H28A H -0.0721 0.3079 0.4535 0.049 Uiso 1 1 calc R . .
C29 C -0.2969(3) 0.32473(9) 0.4168(2) 0.0491(5) Uani 1 1 d . . .
H29A H -0.2931 0.3484 0.4747 0.059 Uiso 1 1 calc R . .
C30 C -0.4329(3) 0.31480(9) 0.3459(2) 0.0496(5) Uani 1 1 d . . .
H30A H -0.5224 0.3315 0.3549 0.059 Uiso 1 1 calc R . .
C31 C -0.4386(2) 0.28052(9) 0.2619(2) 0.0472(5) Uani 1 1 d . . .
H31A H -0.5320 0.2739 0.2124 0.057 Uiso 1 1 calc R . .
C32 C -0.3073(2) 0.25539(8) 0.24918(17) 0.0376(4) Uani 1 1 d . . .
H32A H -0.3123 0.2315 0.1916 0.045 Uiso 1 1 calc R . .
C33 C -0.1692(2) 0.26517(7) 0.32034(15) 0.0309(4) Uani 1 1 d . . .

loop_
_atom_site_aniso_label
_atom_site_aniso_U_11
_atom_site_aniso_U_22
_atom_site_aniso_U_33
_atom_site_aniso_U_23
_atom_site_aniso_U_13
_atom_site_aniso_U_12
Ni 0.02833(13) 0.02465(13) 0.02800(13) -0.00282(8) 0.00246(9) 0.00087(8)
P1 0.0266(2) 0.0275(2) 0.0301(2) 0.00025(17) 0.00240(17) 0.00161(16)
P2 0.0285(2) 0.0239(2) 0.0277(2) -0.00226(16) 0.00485(17) 0.00110(16)
S1 0.0433(3) 0.0323(2) 0.0337(2) -0.00137(18) -0.0011(2) 0.00587(19)
C1 0.0467(11) 0.0193(8) 0.0579(13) -0.0052(8) 0.0117(10) 0.0032(7)
C2 0.0449(12) 0.0581(14) 0.0448(12) 0.0147(11) -0.0015(10) -0.0100(10)
C3 0.0629(16) 0.0647(17) 0.0583(15) 0.0226(13) -0.0164(13) -0.0332(14)
C4 0.110(3) 0.0532(15) 0.0431(14) -0.0048(12) -0.0042(15) -0.0294(16)
C5 0.098(2) 0.0396(12) 0.0445(13) -0.0064(10) 0.0207(13) -0.0072(13)
C6 0.0566(13) 0.0407(11) 0.0361(10) -0.0004(8) 0.0113(9) -0.0088(9)
C7 0.0439(11) 0.0340(9) 0.0298(9) 0.0026(7) 0.0021(8) -0.0052(8)
C8 0.0328(9) 0.0318(9) 0.0390(10) -0.0035(8) -0.0025(8) -0.0016(7)
C9 0.0393(10) 0.0301(9) 0.0296(9) -0.0054(7) 0.0016(7) 0.0002(7)
C10 0.0401(11) 0.0373(10) 0.0533(12) 0.0047(9) 0.0144(9) 0.0051(8)
C11 0.0607(15) 0.0442(13) 0.0779(18) 0.0121(12) 0.0388(14) 0.0058(11)
C12 0.090(2) 0.0509(14) 0.0540(15) 0.0151(11) 0.0394(15) 0.0192(14)
C13 0.0791(18) 0.0606(15) 0.0344(11) 0.0074(10) 0.0127(11) 0.0194(13)
C14 0.0474(12) 0.0523(13) 0.0353(10) 0.0011(9) 0.0062(9) 0.0067(10)
C15 0.0343(9) 0.0303(9) 0.0339(9) 0.0004(7) 0.0097(7) 0.0071(7)
C16 0.0353(10) 0.0422(11) 0.0384(10) 0.0045(8) 0.0086(8) 0.0094(8)
C17 0.0445(12) 0.0525(13) 0.0417(11) -0.0009(9) 0.0059(9) 0.0187(10)
C18 0.0370(11) 0.0748(17) 0.0526(14) -0.0151(12) 0.0128(10) 0.0100(11)
C19 0.0515(14) 0.0721(17) 0.0624(15) -0.0094(13) 0.0339(12) -0.0087(12)
C20 0.0540(13) 0.0472(12) 0.0512(13) 0.0013(10) 0.0245(11) -0.0012(10)
C21 0.0295(9) 0.0380(10) 0.0296(9) -0.0008(7) 0.0047(7) 0.0022(7)
C22 0.0434(11) 0.0319(10) 0.0459(11) -0.0041(8) 0.0124(9) -0.0045(8)
C23 0.0514(13) 0.0336(10) 0.0626(15) -0.0013(10) 0.0150(11) -0.0109(9)
C24 0.0408(11) 0.0486(12) 0.0578(14) 0.0099(10) 0.0151(10) -0.0115(9)
C25 0.0365(10) 0.0528(12) 0.0413(11) 0.0013(9) 0.0142(9) -0.0060(9)
C26 0.0300(9) 0.0367(10) 0.0370(10) -0.0028(8) 0.0078(7) -0.0014(7)
C27 0.0267(8) 0.0293(8) 0.0341(9) -0.0003(7) 0.0064(7) 0.0002(6)
C28 0.0420(11) 0.0344(10) 0.0465(11) -0.0084(8) 0.0116(9) 0.0022(8)
C29 0.0555(13) 0.0400(11) 0.0566(14) -0.0084(10) 0.0225(11) 0.0089(10)
C30 0.0430(12) 0.0421(12) 0.0690(15) 0.0016(11) 0.0240(11) 0.0121(9)
C31 0.0352(10) 0.0448(12) 0.0603(14) -0.0004(10) 0.0073(9) 0.0067(9)
C32 0.0349(10) 0.0368(10) 0.0404(10) -0.0001(8) 0.0065(8) 0.0053(8)
C33 0.0334(9) 0.0265(8) 0.0349(9) 0.0014(7) 0.0121(7) 0.0014(7)

loop_
_atom_type_symbol
_atom_type_description
_atom_type_scat_dispersion_real
_atom_type_scat_dispersion_imag
_atom_type_scat_source
C C 0.0033 0.0016 'International Tables Vol C Tables 4.2.6.8 and 6.1.1.4'
H H 0.0000 0.0000 'International Tables Vol C Tables 4.2.6.8 and 6.1.1.4'
P P 0.1023 0.0942 'International Tables Vol C Tables 4.2.6.8 and 6.1.1.4'
S S 0.1246 0.1234 'International Tables Vol C Tables 4.2.6.8 and 6.1.1.4'
Ni Ni 0.3393 1.1124 'International Tables Vol C Tables 4.2.6.8 and 6.1.1.4'

loop_
_geom_angle_atom_site_label_1
_geom_angle_atom_site_label_2
_geom_angle_atom_site_label_3
_geom_angle
_geom_angle_site_symmetry_1
_geom_angle_site_symmetry_3
_geom_angle_publ_flag
C1 Ni P1 85.49(7) . . ?
C1 Ni S1 92.80(7) . . ?
P1 Ni S1 171.78(2) . . ?
C1 Ni P2 172.15(7) . . ?
P1 Ni P2 87.42(3) . . ?
S1 Ni P2 94.69(3) . . ?
C15 P1 C21 103.82(9) . . ?
C15 P1 C8 103.05(10) . . ?
C21 P1 C8 104.28(10) . . ?
C15 P1 Ni 117.46(8) . . ?
C21 P1 Ni 117.32(7) . . ?
C8 P1 Ni 109.26(7) . . ?
C27 P2 C33 103.21(9) . . ?
C27 P2 C9 103.73(10) . . ?
C33 P2 C9 102.53(9) . . ?
C27 P2 Ni 115.00(7) . . ?
C33 P2 Ni 123.92(6) . . ?
C9 P2 Ni 106.14(6) . . ?
C7 S1 Ni 115.61(7) . . ?
C3 C2 C7 120.0(3) . . ?
C2 C3 C4 120.9(2) . . ?
C5 C4 C3 119.8(2) . . ?
C4 C5 C6 120.3(3) . . ?
C5 C6 C7 121.2(2) . . ?
C2 C7 C6 117.8(2) . . ?
C2 C7 S1 120.25(18) . . ?
C6 C7 S1 121.86(16) . . ?
C9 C8 P1 106.87(13) . . ?
C8 C9 P2 107.48(13) . . ?
C11 C10 C15 119.7(2) . . ?
C12 C11 C10 120.9(2) . . ?
C11 C12 C13 119.7(2) . . ?
C12 C13 C14 120.5(2) . . ?
C13 C14 C15 120.2(2) . . ?
C14 C15 C10 119.02(19) . . ?
C14 C15 P1 120.17(16) . . ?
C10 C15 P1 120.81(15) . . ?
C21 C16 C17 120.9(2) . . ?
C18 C17 C16 120.0(2) . . ?
C17 C18 C19 120.0(2) . . ?
C18 C19 C20 120.5(2) . . ?
C21 C20 C19 120.0(2) . . ?
C16 C21 C20 118.58(19) . . ?
C16 C21 P1 121.69(15) . . ?
C20 C21 P1 119.70(16) . . ?
C23 C22 C27 120.4(2) . . ?
C24 C23 C22 120.1(2) . . ?
C23 C24 C25 120.2(2) . . ?
C24 C25 C26 120.0(2) . . ?
C25 C26 C27 120.45(19) . . ?
C26 C27 C22 118.81(18) . . ?
C26 C27 P2 119.49(14) . . ?
C22 C27 P2 121.68(15) . . ?
C29 C28 C33 120.4(2) . . ?
C30 C29 C28 120.6(2) . . ?
C31 C30 C29 119.8(2) . . ?
C30 C31 C32 120.2(2) . . ?
C33 C32 C31 120.5(2) . . ?
C28 C33 C32 118.48(18) . . ?
C28 C33 P2 121.29(15) . . ?
C32 C33 P2 120.22(15) . . ?

loop_
_geom_bond_atom_site_label_1
_geom_bond_atom_site_label_2
_geom_bond_distance
_geom_bond_site_symmetry_2
_geom_bond_publ_flag
Ni C1 1.983(2) . ?
Ni P1 2.1366(11) . ?
Ni S1 2.2016(12) . ?
Ni P2 2.2348(15) . ?
P1 C15 1.826(2) . ?
P1 C21 1.830(2) . ?
P1 C8 1.836(2) . ?
P2 C27 1.832(2) . ?
P2 C33 1.836(2) . ?
P2 C9 1.843(2) . ?
S1 C7 1.780(2) . ?
C2 C3 1.390(4) . ?
C2 C7 1.397(3) . ?
C3 C4 1.382(5) . ?
C4 C5 1.365(4) . ?
C5 C6 1.379(3) . ?
C6 C7 1.406(3) . ?
C8 C9 1.528(3) . ?
C10 C11 1.392(3) . ?
C10 C15 1.396(3) . ?
C11 C12 1.373(4) . ?
C12 C13 1.378(4) . ?
C13 C14 1.387(3) . ?
C14 C15 1.397(3) . ?
C16 C21 1.391(3) . ?
C16 C17 1.394(3) . ?
C17 C18 1.372(4) . ?
C18 C19 1.378(4) . ?
C19 C20 1.399(3) . ?
C20 C21 1.393(3) . ?
C22 C23 1.388(3) . ?
C22 C27 1.404(3) . ?
C23 C24 1.384(4) . ?
C24 C25 1.386(3) . ?
C25 C26 1.393(3) . ?
C26 C27 1.395(3) . ?
C28 C29 1.388(3) . ?
C28 C33 1.398(3) . ?
C29 C30 1.378(4) . ?
C30 C31 1.377(3) . ?
C31 C32 1.398(3) . ?
C32 C33 1.393(3) . ?

loop_
_geom_torsion_atom_site_label_1
_geom_torsion_atom_site_label_2
_geom_torsion_atom_site_label_3
_geom_torsion_atom_site_label_4
_geom_torsion
_geom_torsion_site_symmetry_1
_geom_torsion_site_symmetry_2
_geom_torsion_site_symmetry_3
_geom_torsion_site_symmetry_4
_geom_torsion_publ_flag
C1 Ni P1 C15 -72.79(10) . . . . ?
S1 Ni P1 C15 -151.02(15) . . . . ?
P2 Ni P1 C15 103.85(7) . . . . ?
C1 Ni P1 C21 52.06(10) . . . . ?
S1 Ni P1 C21 -26.17(17) . . . . ?
P2 Ni P1 C21 -131.29(7) . . . . ?
C1 Ni P1 C8 170.39(10) . . . . ?
S1 Ni P1 C8 92.17(16) . . . . ?
P2 Ni P1 C8 -12.96(7) . . . . ?
C1 Ni P2 C27 127.0(5) . . . . ?
P1 Ni P2 C27 101.74(8) . . . . ?
S1 Ni P2 C27 -70.30(8) . . . . ?
C1 Ni P2 C33 -104.9(5) . . . . ?
P1 Ni P2 C33 -130.13(8) . . . . ?
S1 Ni P2 C33 57.83(8) . . . . ?
C1 Ni P2 C9 13.0(5) . . . . ?
P1 Ni P2 C9 -12.30(7) . . . . ?
S1 Ni P2 C9 175.65(7) . . . . ?
C1 Ni S1 C7 1.36(10) . . . . ?
P1 Ni S1 C7 79.07(17) . . . . ?
P2 Ni S1 C7 -176.31(8) . . . . ?
C7 C2 C3 C4 0.7(4) . . . . ?
C2 C3 C4 C5 -0.1(4) . . . . ?
C3 C4 C5 C6 -0.4(4) . . . . ?
C4 C5 C6 C7 0.3(4) . . . . ?
C3 C2 C7 C6 -0.8(3) . . . . ?
C3 C2 C7 S1 176.33(17) . . . . ?
C5 C6 C7 C2 0.3(3) . . . . ?
C5 C6 C7 S1 -176.74(18) . . . . ?
Ni S1 C7 C2 116.73(16) . . . . ?
Ni S1 C7 C6 -66.31(18) . . . . ?
C15 P1 C8 C9 -84.30(14) . . . . ?
C21 P1 C8 C9 167.51(13) . . . . ?
Ni P1 C8 C9 41.32(15) . . . . ?
P1 C8 C9 P2 -51.04(15) . . . . ?
C27 P2 C9 C8 -81.04(15) . . . . ?
C33 P2 C9 C8 171.78(13) . . . . ?
Ni P2 C9 C8 40.53(14) . . . . ?
C15 C10 C11 C12 0.6(3) . . . . ?
C10 C11 C12 C13 -0.3(4) . . . . ?
C11 C12 C13 C14 -0.3(4) . . . . ?
C12 C13 C14 C15 0.6(4) . . . . ?
C13 C14 C15 C10 -0.3(3) . . . . ?
C13 C14 C15 P1 179.57(18) . . . . ?
C11 C10 C15 C14 -0.3(3) . . . . ?
C11 C10 C15 P1 179.83(17) . . . . ?
C21 P1 C15 C14 59.48(18) . . . . ?
C8 P1 C15 C14 -49.05(17) . . . . ?
Ni P1 C15 C14 -169.18(14) . . . . ?
C21 P1 C15 C10 -120.64(17) . . . . ?
C8 P1 C15 C10 130.83(16) . . . . ?
Ni P1 C15 C10 10.69(18) . . . . ?
C21 C16 C17 C18 1.0(3) . . . . ?
C16 C17 C18 C19 -1.2(4) . . . . ?
C17 C18 C19 C20 0.4(4) . . . . ?
C18 C19 C20 C21 0.7(4) . . . . ?
C17 C16 C21 C20 0.0(3) . . . . ?
C17 C16 C21 P1 178.04(16) . . . . ?
C19 C20 C21 C16 -0.9(3) . . . . ?
C19 C20 C21 P1 -178.93(19) . . . . ?
C15 P1 C21 C16 27.06(18) . . . . ?
C8 P1 C21 C16 134.67(17) . . . . ?
Ni P1 C21 C16 -104.36(16) . . . . ?
C15 P1 C21 C20 -154.94(17) . . . . ?
C8 P1 C21 C20 -47.33(19) . . . . ?
Ni P1 C21 C20 73.64(18) . . . . ?
C27 C22 C23 C24 0.6(4) . . . . ?
C22 C23 C24 C25 -1.5(4) . . . . ?
C23 C24 C25 C26 0.7(3) . . . . ?
C24 C25 C26 C27 1.1(3) . . . . ?
C25 C26 C27 C22 -2.0(3) . . . . ?
C25 C26 C27 P2 176.39(15) . . . . ?
C23 C22 C27 C26 1.1(3) . . . . ?
C23 C22 C27 P2 -177.22(17) . . . . ?
C33 P2 C27 C26 -122.56(16) . . . . ?
C9 P2 C27 C26 130.78(15) . . . . ?
Ni P2 C27 C26 15.33(17) . . . . ?
C33 P2 C27 C22 55.79(18) . . . . ?
C9 P2 C27 C22 -50.87(18) . . . . ?
Ni P2 C27 C22 -166.32(14) . . . . ?
C33 C28 C29 C30 -0.6(3) . . . . ?
C28 C29 C30 C31 0.0(4) . . . . ?
C29 C30 C31 C32 0.7(4) . . . . ?
C30 C31 C32 C33 -0.8(3) . . . . ?
C29 C28 C33 C32 0.5(3) . . . . ?
C29 C28 C33 P2 -179.39(17) . . . . ?
C31 C32 C33 C28 0.1(3) . . . . ?
C31 C32 C33 P2 -179.93(16) . . . . ?
C27 P2 C33 C28 -84.94(18) . . . . ?
C9 P2 C33 C28 22.63(18) . . . . ?
Ni P2 C33 C28 142.14(14) . . . . ?
C27 P2 C33 C32 95.14(17) . . . . ?
C9 P2 C33 C32 -157.29(16) . . . . ?
Ni P2 C33 C32 -37.77(18) . . . . ?
